data_4038412
loop_
_publ_author_name
'Kuznetsova, Svetlana A.'
'Gak, Alexander S.'
'Nelyubina, Yulia V.'
'Larionov, Vladimir A.'
'Li, Han'
'North, Michael'
'Zhereb, Vladimir P.'
'Smol'yakov, Alexander F.'
'Dmitrienko, Artem O.'
'Medvedev, Michael G.'
'Gerasimov, Igor S.'
'Saghyan, Ashot S.'
'Belokon, Yuri N.'

_publ_section_title
;
 The charge-assisted hydrogen-bonded organic framework (CAHOF)
 self-assembled from the conjugated acid of tetrakis(4-aminophenyl)methane
 and 2,6-naphthalenedisulfonate as a new class of recyclable Br\/onsted
 acid catalysts
;
_journal_name_full 'Beilstein Journal of Organic Chemistry'
_journal_page_first 1124
_journal_page_last 1134
_journal_paper_doi 10.3762/bjoc.16.99
_journal_volume 16
_journal_year 2020
_chemical_formula_moiety '4(C10 H6 O6 S2), 2(C25 H28 N4), 9(H2 O)'
_chemical_formula_sum 'C90 H98 N8 O33 S8'
_chemical_formula_weight 2076.24
_space_group_crystal_system monoclinic
_space_group_IT_number 14
_space_group_name_Hall '-P 2ybc'
_space_group_name_H-M_alt 'P 1 21/c 1'
_atom_sites_solution_hydrogens mixed
_audit_creation_date 2019-10-18
_audit_creation_method
;
Olex2 1.2
(compiled 2018.05.29 svn.r3508 for OlexSys, GUI svn.r5506)
;
_cell_angle_alpha 90
_cell_angle_beta 91.9890(10)
_cell_angle_gamma 90
_cell_formula_units_Z 4
_cell_length_a 20.6034(8)
_cell_length_b 20.1330(8)
_cell_length_c 22.4357(8)
_cell_measurement_reflns_used 5457
_cell_measurement_temperature 120
_cell_measurement_theta_max 30.50
_cell_measurement_theta_min 2.44
_cell_volume 9300.9(6)
_computing_molecular_graphics 'Olex2 (Dolomanov et al., 2009)'
_computing_publication_material 'Olex2 (Dolomanov et al., 2009)'
_computing_structure_refinement 'XL (Sheldrick, 2008)'
_computing_structure_solution 'SHELXT 2014/5 (Sheldrick, 2014)'
_diffrn_ambient_temperature 120
_diffrn_measured_fraction_theta_full 1.000
_diffrn_measured_fraction_theta_max 1.000
_diffrn_measurement_device_type 'Bruker APEX-II CCD'
_diffrn_measurement_method '\f and \w scans'
_diffrn_radiation_monochromator graphite
_diffrn_radiation_type MoK\a
_diffrn_radiation_wavelength 0.71073
_diffrn_reflns_av_R_equivalents 0.0581
_diffrn_reflns_av_unetI/netI 0.0446
_diffrn_reflns_Laue_measured_fraction_full 1.000
_diffrn_reflns_Laue_measured_fraction_max 1.000
_diffrn_reflns_limit_h_max 25
_diffrn_reflns_limit_h_min -25
_diffrn_reflns_limit_k_max 24
_diffrn_reflns_limit_k_min -24
_diffrn_reflns_limit_l_max 27
_diffrn_reflns_limit_l_min -27
_diffrn_reflns_number 91375
_diffrn_reflns_point_group_measured_fraction_full 1.000
_diffrn_reflns_point_group_measured_fraction_max 1.000
_diffrn_reflns_theta_full 25.242
_diffrn_reflns_theta_max 26.000
_diffrn_reflns_theta_min 0.989
_diffrn_standards_number 0
_exptl_absorpt_coefficient_mu 0.283
_exptl_absorpt_correction_T_max 0.7461
_exptl_absorpt_correction_T_min 0.6180
_exptl_absorpt_correction_type multi-scan
_exptl_absorpt_process_details
'SADABS-2008/1 (Bruker,2008) was used for absorption correction. wR2(int) was 0.0763 before and 0.0540 after correction. The Ratio of minimum to maximum transmission is 0.8283. The \l/2 correction factor is 0.0015.'
_exptl_crystal_colour colourless
_exptl_crystal_colour_primary colourless
_exptl_crystal_density_diffrn 1.483
_exptl_crystal_description prism
_exptl_crystal_F_000 4344
_exptl_crystal_size_max 0.3
_exptl_crystal_size_mid 0.3
_exptl_crystal_size_min 0.2
_refine_diff_density_max 1.367
_refine_diff_density_min -0.482
_refine_diff_density_rms 0.088
_refine_ls_extinction_method none
_refine_ls_goodness_of_fit_ref 1.025
_refine_ls_hydrogen_treatment mixed
_refine_ls_matrix_type full
_refine_ls_number_parameters 1416
_refine_ls_number_reflns 18284
_refine_ls_number_restraints 40
_refine_ls_restrained_S_all 1.028
_refine_ls_R_factor_all 0.0852
_refine_ls_R_factor_gt 0.0578
_refine_ls_shift/su_max 0.020
_refine_ls_shift/su_mean 0.019
_refine_ls_structure_factor_coef Fsqd
_refine_ls_weighting_details 'w=1/[\s^2^(Fo^2^)+(0.0809P)^2^+15.2761P] where P=(Fo^2^+2Fc^2^)/3'
_refine_ls_weighting_scheme calc
_refine_ls_wR_factor_gt 0.1437
_refine_ls_wR_factor_ref 0.1719
_reflns_Friedel_coverage 0.000
_reflns_number_gt 13065
_reflns_number_total 18284
_reflns_threshold_expression 'I > 2\s(I)'
_cod_data_source_file 1860-5397-16-99-S2.cif
_cod_data_source_block F1a
_cod_depositor_comments 'Adding full bibliography for 4038412--4038413.cif.'
_cod_database_code 4038412
_shelxl_version_number 2014/6
_shelx_space_group_comment
;
The symmetry employed for this shelxl refinement is uniquely defined
by the following loop, which should always be used as a source of
symmetry information in preference to the above space-group names.
They are only intended as comments.
;
_olex2_refinement_description
;
1. Fixed Uiso
 At 1.2 times of:
  All C(H) groups
 At 1.5 times of:
  All O(H,H) groups
2. Restrained distances
 S7-O20 = S7-O21 = S7'-O20' = S7'-O21'
 1.45 with sigma of 0.01
3. Uiso/Uaniso restraints and constraints
Uanis(C36A) \\sim Ueq, Uanis(C36B) \\sim Ueq: with sigma of 0.02 and sigma for
terminal atoms of 0.04
Uanis(O20) \\sim Ueq, Uanis(O20') \\sim Ueq: with sigma of 0.02 and sigma for
terminal atoms of 0.04
Uanis(O21) \\sim Ueq, Uanis(O21') \\sim Ueq: with sigma of 0.01 and sigma for
terminal atoms of 0.01
Uanis(O21') \\sim Ueq, Uanis(O21) \\sim Ueq: with sigma of 0.006 and sigma for
terminal atoms of 0.006
Uanis(C31A) = Uanis(C31B)
Uanis(C32A) = Uanis(C32B)
Uanis(C33A) = Uanis(C33B)
Uanis(C34A) = Uanis(C34B)
Uanis(C35A) = Uanis(C35B)
Uanis(C36A) = Uanis(C36B)
Uanis(C37A) = Uanis(C37B)
Uanis(C38A) = Uanis(C38B)
Uanis(C39A) = Uanis(C39B)
Uanis(C40A) = Uanis(C40B)
Uanis(S7) = Uanis(S7')
Uanis(O20) = Uanis(O20')
Uanis(O21) = Uanis(O21')
4. Others
 Sof(O21')=Sof(O20')=Sof(C31B)=Sof(C32B)=Sof(H32B)=Sof(C33B)=Sof(C34B)=
 Sof(H34B)=Sof(C35B)=Sof(H35B)=Sof(C36B)=Sof(C37B)=Sof(H37B)=Sof(C38B)=
 Sof(C39B)=Sof(H39B)=Sof(C40B)=Sof(H40B)=1-FVAR(1)
 Sof(O20)=Sof(O21)=Sof(C31A)=Sof(C32A)=Sof(H32A)=Sof(C33A)=Sof(H33A)=Sof(C34A)=
 Sof(C35A)=Sof(H35A)=Sof(C36A)=Sof(C37A)=Sof(H37A)=Sof(C38A)=Sof(H38A)=
 Sof(C39A)=Sof(C40A)=Sof(H40A)=FVAR(1)
 Sof(S7')=1-FVAR(2)
 Sof(S7)=FVAR(2)
5.a Free rotating group:
 O1W(H1WA,H1WB), O2W(H2WA,H2WB), O3W(H3WA,H3WB), O4W(H4WA,H4WB), O5W(H5WA,
 H5WB), O6W(H6WA,H6WB), O7W(H7WA,H7WB), O8W(H8WA,H8WB), O9W(H9WA,H9WB)
5.b Aromatic/amide H refined with riding coordinates:
 C2A(H2AA), C3A(H3AA), C5A(H5AA), C7A(H7AA), C8A(H8AA), C10A(H10A), C12A(H12A),
  C14A(H14A), C15A(H15A), C17A(H17A), C19A(H19A), C20A(H20A), C22A(H22A),
 C23A(H23A), C25A(H25A), C27A(H27A), C28A(H28A), C30A(H30A), C32B(H32B),
 C34B(H34B), C35B(H35B), C37B(H37B), C39B(H39B), C40B(H40B), C32A(H32A),
 C33A(H33A), C35A(H35A), C37A(H37A), C38A(H38A), C40A(H40A), C3C(H3CA),
 C4C(H4CA), C6C(H6C), C7C(H7C), C9C(H9C), C10C(H10C), C12C(H12C), C13C(H13C),
 C15C(H15C), C16C(H16C), C18C(H18C), C19C(H19C), C21C(H21C), C22C(H22C),
 C24C(H24C), C25C(H25C), C28C(H28C), C29C(H29C), C31C(H31C), C32C(H32C),
 C34C(H34C), C35C(H35C), C37C(H37C), C38C(H38C), C40C(H40C), C41C(H41C),
 C43C(H43C), C44C(H44C), C46C(H46C), C47C(H47C), C49C(H49C), C50C(H50C)
;
_olex2_submission_special_instructions 'No special instructions were received'

loop_
_space_group_symop_operation_xyz
'x, y, z'
'-x, y+1/2, -z+1/2'
'-x, -y, -z'
'x, -y-1/2, z-1/2'

loop_
_atom_site_label
_atom_site_type_symbol
_atom_site_fract_x
_atom_site_fract_y
_atom_site_fract_z
_atom_site_U_iso_or_equiv
_atom_site_adp_type
_atom_site_occupancy
_atom_site_site_symmetry_order
_atom_site_calc_flag
_atom_site_refinement_flags_posn
_atom_site_refinement_flags_adp
_atom_site_refinement_flags_occupancy
_atom_site_disorder_assembly
_atom_site_disorder_group
S1 S 1.66670(4) 0.65067(4) -0.35120(3) 0.02305(18) Uani 1 1 d . . . . .
S2 S 1.41952(4) 0.80707(4) -0.09053(3) 0.02092(17) Uani 1 1 d . . . . .
S3 S 1.34732(4) 0.73279(4) -0.40747(3) 0.02612(19) Uani 1 1 d . . . . .
S4 S 1.12895(4) 0.71053(4) -0.09222(4) 0.02671(19) Uani 1 1 d . . . . .
S5 S 0.83205(4) 0.65079(4) -0.14462(3) 0.02522(19) Uani 1 1 d . . . . .
S6 S 1.06791(4) 0.82259(4) -0.40710(3) 0.02318(18) Uani 1 1 d . . . . .
O1 O 1.71386(12) 0.70254(13) -0.36126(11) 0.0372(6) Uani 1 1 d . . . . .
O2 O 1.69615(12) 0.58721(12) -0.33398(10) 0.0336(6) Uani 1 1 d . . . . .
O3 O 1.61985(11) 0.64316(11) -0.40149(9) 0.0260(5) Uani 1 1 d . . . . .
O4 O 1.44509(12) 0.77163(13) -0.03822(10) 0.0322(6) Uani 1 1 d . . . . .
O5 O 1.43151(11) 0.87787(11) -0.08851(11) 0.0311(5) Uani 1 1 d . . . . .
O6 O 1.35044(10) 0.79356(11) -0.10313(10) 0.0248(5) Uani 1 1 d . . . . .
O7 O 1.31000(12) 0.68716(14) -0.44628(11) 0.0383(6) Uani 1 1 d . . . . .
O8 O 1.34925(12) 0.79963(12) -0.43128(10) 0.0337(6) Uani 1 1 d . . . . .
O9 O 1.41052(12) 0.70636(13) -0.39066(11) 0.0331(6) Uani 1 1 d . . . . .
O10 O 1.06488(12) 0.68287(14) -0.10317(11) 0.0379(6) Uani 1 1 d . . . . .
O11 O 1.16968(12) 0.67061(13) -0.05119(11) 0.0367(6) Uani 1 1 d . . . . .
O12 O 1.12922(12) 0.78026(12) -0.07497(10) 0.0327(6) Uani 1 1 d . . . . .
O13 O 0.80420(14) 0.58709(14) -0.16223(11) 0.0424(7) Uani 1 1 d . . . . .
O14 O 0.78373(12) 0.70110(14) -0.13420(11) 0.0416(7) Uani 1 1 d . . . . .
O15 O 0.87832(11) 0.64445(11) -0.09392(10) 0.0284(5) Uani 1 1 d . . . . .
O16 O 1.03589(12) 0.79410(12) -0.45970(10) 0.0318(6) Uani 1 1 d . . . . .
O17 O 1.06013(11) 0.89426(11) -0.40210(10) 0.0297(5) Uani 1 1 d . . . . .
O18 O 1.13661(11) 0.80444(11) -0.40002(10) 0.0274(5) Uani 1 1 d . . . . .
C1A C 1.62126(15) 0.67594(15) -0.28978(13) 0.0201(6) Uani 1 1 d . . . . .
C2A C 1.64713(15) 0.66349(16) -0.23161(13) 0.0231(7) Uani 1 1 d . . . . .
H2AA H 1.6864 0.6413 -0.2260 0.028 Uiso 1 1 calc R . . . .
C3A C 1.61333(15) 0.68471(16) -0.18356(14) 0.0239(7) Uani 1 1 d . . . . .
H3AA H 1.6299 0.6767 -0.1452 0.029 Uiso 1 1 calc R . . . .
C4A C 1.55353(15) 0.71872(15) -0.19162(13) 0.0189(6) Uani 1 1 d . . . . .
C5A C 1.51786(15) 0.74140(15) -0.14264(13) 0.0218(6) Uani 1 1 d . . . . .
H5AA H 1.5332 0.7330 -0.1039 0.026 Uiso 1 1 calc R . . . .
C6A C 1.46099(15) 0.77550(15) -0.15202(13) 0.0188(6) Uani 1 1 d . . . . .
C7A C 1.43570(15) 0.78841(16) -0.21029(14) 0.0236(7) Uani 1 1 d . . . . .
H7AA H 1.3972 0.8121 -0.2159 0.028 Uiso 1 1 calc R . . . .
C8A C 1.46848(15) 0.76571(16) -0.25828(14) 0.0229(7) Uani 1 1 d . . . . .
H8AA H 1.4516 0.7734 -0.2966 0.027 Uiso 1 1 calc R . . . .
C9A C 1.52807(14) 0.73058(15) -0.25033(13) 0.0190(6) Uani 1 1 d . . . . .
C10A C 1.56333(15) 0.70791(15) -0.29934(13) 0.0199(6) Uani 1 1 d . . . . .
H10A H 1.5471 0.7148 -0.3380 0.024 Uiso 1 1 calc R . . . .
C11A C 1.30274(16) 0.74079(18) -0.34048(14) 0.0288(7) Uani 1 1 d . . . . .
C12A C 1.27191(17) 0.68654(19) -0.31827(16) 0.0332(8) Uani 1 1 d . . . . .
H12A H 1.2737 0.6460 -0.3380 0.040 Uiso 1 1 calc R . . . .
C13A C 1.23663(16) 0.69240(17) -0.26421(16) 0.0292(7) Uani 1 1 d . . . . .
C14A C 1.20209(18) 0.63768(19) -0.24177(16) 0.0353(8) Uani 1 1 d . . . . .
H14A H 1.2018 0.5974 -0.2620 0.042 Uiso 1 1 calc R . . . .
C15A C 1.16907(18) 0.64415(19) -0.19022(16) 0.0353(8) Uani 1 1 d . . . . .
H15A H 1.1468 0.6082 -0.1748 0.042 Uiso 1 1 calc R . . . .
C16A C 1.16918(16) 0.70701(18) -0.16030(15) 0.0291(8) Uani 1 1 d . . . . .
C17A C 1.20011(16) 0.7603(2) -0.18140(15) 0.0332(8) Uani 1 1 d . . . . .
H17A H 1.1990 0.8005 -0.1610 0.040 Uiso 1 1 calc R . . . .
C18A C 1.23530(16) 0.75514(18) -0.23613(16) 0.0300(8) Uani 1 1 d . . . . .
C19A C 1.26648(18) 0.81008(19) -0.25997(16) 0.0342(8) Uani 1 1 d . . . . .
H19A H 1.2654 0.8511 -0.2409 0.041 Uiso 1 1 calc R . . . .
C20A C 1.29898(17) 0.80256(19) -0.31249(15) 0.0337(8) Uani 1 1 d . . . . .
H20A H 1.3186 0.8392 -0.3294 0.040 Uiso 1 1 calc R . . . .
C21A C 0.87698(15) 0.67705(15) -0.20593(13) 0.0204(6) Uani 1 1 d . . . . .
C22A C 0.85097(16) 0.66401(16) -0.26410(14) 0.0250(7) Uani 1 1 d . . . . .
H22A H 0.8126 0.6401 -0.2695 0.030 Uiso 1 1 calc R . . . .
C23A C 0.88353(16) 0.68737(17) -0.31231(14) 0.0275(7) Uani 1 1 d . . . . .
H23A H 0.8673 0.6786 -0.3507 0.033 Uiso 1 1 calc R . . . .
C24A C 0.94136(15) 0.72459(16) -0.30425(13) 0.0216(6) Uani 1 1 d . . . . .
C25A C 0.97422(16) 0.75090(16) -0.35351(14) 0.0242(7) Uani 1 1 d . . . . .
H25A H 0.9580 0.7432 -0.3921 0.029 Uiso 1 1 calc R . . . .
C26A C 1.02944(15) 0.78733(15) -0.34467(14) 0.0226(7) Uani 1 1 d . . . . .
C27A C 1.05666(15) 0.79910(16) -0.28680(14) 0.0236(7) Uani 1 1 d . . . . .
H27A H 1.0946 0.8237 -0.2817 0.028 Uiso 1 1 calc R . . . .
C28A C 1.02634(15) 0.77373(16) -0.23845(14) 0.0240(7) Uani 1 1 d . . . . .
H28A H 1.0441 0.7809 -0.2003 0.029 Uiso 1 1 calc R . . . .
C29A C 0.96770(14) 0.73642(15) -0.24593(13) 0.0194(6) Uani 1 1 d . . . . .
C30A C 0.93408(15) 0.71157(15) -0.19672(14) 0.0214(6) Uani 1 1 d . . . . .
H30A H 0.9506 0.7186 -0.1581 0.026 Uiso 1 1 calc R . . . .
O24 O 1.25078(11) 0.38076(13) -0.03348(10) 0.0333(6) Uani 1 1 d . . . . .
O19 O 1.37828(12) 0.37421(13) -0.43603(10) 0.0346(6) Uani 1 1 d . . . . .
O23 O 1.14398(13) 0.34826(15) -0.07369(11) 0.0458(7) Uani 1 1 d . . . . .
O22 O 1.17149(14) 0.46365(15) -0.05943(14) 0.0512(8) Uani 1 1 d . . . . .
O21' O 1.2700(7) 0.3881(10) -0.4667(9) 0.0347(18) Uani 0.491(3) 1 d D U P A 1
O20' O 1.3350(14) 0.4929(6) -0.4467(16) 0.0518(17) Uani 0.491(3) 1 d D U P A 1
S7' S 1.3221(2) 0.4198(3) -0.4323(2) 0.0231(7) Uani 0.649(12) 1 d D . P A 1
C31B C 1.2963(9) 0.4229(5) -0.3596(8) 0.025(2) Uani 0.491(3) 1 d . . P A 1
C32B C 1.2774(4) 0.3687(4) -0.3274(4) 0.0307(13) Uani 0.491(3) 1 d . . P A 1
H32B H 1.2764 0.3271 -0.3455 0.037 Uiso 0.491(3) 1 calc R . P A 1
C33B C 1.2592(4) 0.3747(4) -0.2668(4) 0.0290(11) Uani 0.491(3) 1 d . . P A 1
C34B C 1.2361(3) 0.3215(4) -0.2344(3) 0.0296(12) Uani 0.491(3) 1 d . . P A 1
H34B H 1.2331 0.2798 -0.2521 0.036 Uiso 0.491(3) 1 calc R . P A 1
C35B C 1.2177(4) 0.3294(4) -0.1769(4) 0.0273(13) Uani 0.491(3) 1 d . . P A 1
H35B H 1.2041 0.2930 -0.1551 0.033 Uiso 0.491(3) 1 calc R . P A 1
C36B C 1.2193(10) 0.3925(9) -0.1510(9) 0.022(2) Uani 0.491(3) 1 d . U P A 1
C37B C 1.2441(4) 0.4455(4) -0.1801(3) 0.0275(11) Uani 0.491(3) 1 d . . P A 1
H37B H 1.2488 0.4862 -0.1608 0.033 Uiso 0.491(3) 1 calc R . P A 1
C38B C 1.2631(6) 0.4381(7) -0.2417(5) 0.0309(14) Uani 0.491(3) 1 d . . P A 1
C39B C 1.2899(3) 0.4931(4) -0.2728(3) 0.0317(14) Uani 0.491(3) 1 d . . P A 1
H39B H 1.2966 0.5332 -0.2531 0.038 Uiso 0.491(3) 1 calc R . P A 1
C40B C 1.3056(4) 0.4871(4) -0.3313(3) 0.0315(12) Uani 0.491(3) 1 d . . P A 1
H40B H 1.3217 0.5230 -0.3523 0.038 Uiso 0.491(3) 1 calc R . P A 1
O20 O 1.3325(13) 0.4750(6) -0.4396(15) 0.0518(17) Uani 0.509(3) 1 d D U P A 2
O21 O 1.2597(7) 0.3960(9) -0.4701(9) 0.0347(18) Uani 0.509(3) 1 d D U P A 2
S7 S 1.3154(4) 0.4021(3) -0.4313(4) 0.0231(7) Uani 0.351(12) 1 d D . P A 2
S8 S 1.19459(4) 0.39747(4) -0.07254(4) 0.02750(19) Uani 1 1 d . . . . .
C31A C 1.2954(8) 0.3976(5) -0.3538(7) 0.025(2) Uani 0.509(3) 1 d . . P A 2
C32A C 1.2808(4) 0.3330(4) -0.3378(4) 0.0307(13) Uani 0.509(3) 1 d . . P A 2
H32A H 1.2853 0.2988 -0.3651 0.037 Uiso 0.509(3) 1 calc R . P A 2
C33A C 1.2598(3) 0.3195(3) -0.2823(3) 0.0290(11) Uani 0.509(3) 1 d . . P A 2
H33A H 1.2491 0.2762 -0.2721 0.035 Uiso 0.509(3) 1 calc R . P A 2
C34A C 1.2541(4) 0.3710(4) -0.2402(4) 0.0296(12) Uani 0.509(3) 1 d . . P A 2
C35A C 1.2307(4) 0.3599(4) -0.1814(4) 0.0273(13) Uani 0.509(3) 1 d . . P A 2
H35A H 1.2173 0.3174 -0.1711 0.033 Uiso 0.509(3) 1 calc R . P A 2
C36A C 1.2275(10) 0.4090(8) -0.1411(8) 0.022(2) Uani 0.509(3) 1 d . U P A 2
C37A C 1.2478(3) 0.4748(3) -0.1564(3) 0.0275(11) Uani 0.509(3) 1 d . . P A 2
H37A H 1.2458 0.5089 -0.1286 0.033 Uiso 0.509(3) 1 calc R . P A 2
C38A C 1.2701(3) 0.4874(3) -0.2117(3) 0.0309(14) Uani 0.509(3) 1 d . . P A 2
H38A H 1.2838 0.5301 -0.2209 0.037 Uiso 0.509(3) 1 calc R . P A 2
C39A C 1.2728(6) 0.4386(7) -0.2544(5) 0.0317(14) Uani 0.509(3) 1 d . . P A 2
C40A C 1.2925(4) 0.4503(4) -0.3154(3) 0.0315(12) Uani 0.509(3) 1 d . . P A 2
H40A H 1.3029 0.4929 -0.3280 0.038 Uiso 0.509(3) 1 calc R . P A 2
N1 N 1.42173(16) 0.24293(14) -0.02286(14) 0.0259(6) Uani 1 1 d . . . . .
H1A H 1.3886(17) 0.2516(16) 0.0024(15) 0.018(9) Uiso 1 1 d . . . . .
H1B H 1.4605(18) 0.2297(17) -0.0020(16) 0.026(9) Uiso 1 1 d . . . . .
H1C H 1.410(2) 0.213(2) -0.048(2) 0.059(15) Uiso 1 1 d . . . . .
C1C C 1.47806(14) 0.48757(14) -0.15033(13) 0.0181(6) Uani 1 1 d . . . . .
N2 N 1.74352(13) 0.53145(16) -0.06618(13) 0.0246(6) Uani 1 1 d . . . . .
H2A H 1.762(2) 0.490(2) -0.0582(18) 0.043(11) Uiso 1 1 d . . . . .
H2B H 1.772(2) 0.549(2) -0.099(2) 0.056(13) Uiso 1 1 d . . . . .
H2C H 1.7457(17) 0.5594(19) -0.0347(17) 0.028(10) Uiso 1 1 d . . . . .
C2C C 1.46499(14) 0.41906(14) -0.12021(13) 0.0172(6) Uani 1 1 d . . . . .
N3 N 1.30485(15) 0.68135(14) -0.04788(14) 0.0233(6) Uani 1 1 d . . . . .
H3A H 1.3151(18) 0.6859(18) -0.0108(18) 0.029(10) Uiso 1 1 d . . . . .
H3B H 1.262(2) 0.6750(19) -0.0539(17) 0.035(11) Uiso 1 1 d . . . . .
H3C H 1.3148(18) 0.722(2) -0.0627(17) 0.036(11) Uiso 1 1 d . . . . .
C3C C 1.51280(15) 0.38506(16) -0.08743(14) 0.0232(7) Uani 1 1 d . . . . .
H3CA H 1.5552 0.4010 -0.0866 0.028 Uiso 1 1 calc R . . . .
N4 N 1.47615(15) 0.47851(16) -0.40859(12) 0.0228(6) Uani 1 1 d . . . . .
H4A H 1.4617(19) 0.512(2) -0.4238(18) 0.035(11) Uiso 1 1 d . . . . .
H4B H 1.452(2) 0.442(2) -0.4213(19) 0.050(13) Uiso 1 1 d . . . . .
H4C H 1.517(2) 0.475(2) -0.4199(19) 0.053(13) Uiso 1 1 d . . . . .
C4C C 1.49870(16) 0.32743(16) -0.05575(14) 0.0250(7) Uani 1 1 d . . . . .
H4CA H 1.5312 0.3057 -0.0336 0.030 Uiso 1 1 calc R . . . .
N5 N 1.17539(15) 0.80547(14) 0.03945(13) 0.0227(6) Uani 1 1 d . . . . .
H5A H 1.2155(18) 0.8098(16) 0.0440(15) 0.016(9) Uiso 1 1 d . . . . .
H5B H 1.1660(16) 0.8027(17) -0.0001(17) 0.023(9) Uiso 1 1 d . . . . .
H5C H 1.1671(17) 0.7664(19) 0.0565(16) 0.025(9) Uiso 1 1 d . . . . .
C5C C 1.43664(16) 0.30327(15) -0.05769(13) 0.0216(6) Uani 1 1 d . . . . .
N6 N 1.04171(15) 1.01774(16) 0.40686(12) 0.0247(6) Uani 1 1 d . . . . .
H6A H 1.019(2) 1.051(2) 0.4193(18) 0.039(12) Uiso 1 1 d . . . . .
H6B H 1.026(2) 0.978(2) 0.424(2) 0.055(13) Uiso 1 1 d . . . . .
H6D H 1.080(2) 1.0262(19) 0.4204(17) 0.034(11) Uiso 1 1 d . . . . .
C6C C 1.38760(15) 0.33420(16) -0.09133(14) 0.0230(7) Uani 1 1 d . . . . .
H6C H 1.3458 0.3166 -0.0933 0.028 Uiso 1 1 calc R . . . .
N7 N 0.75452(13) 0.97773(16) 0.07287(13) 0.0247(6) Uani 1 1 d . . . . .
H7A H 0.731(2) 0.959(2) 0.1038(19) 0.043(11) Uiso 1 1 d . . . . .
H7B H 0.737(2) 1.021(2) 0.0622(19) 0.050(12) Uiso 1 1 d . . . . .
H7D H 0.753(2) 0.949(2) 0.039(2) 0.052(13) Uiso 1 1 d . . . . .
C7C C 1.40208(14) 0.39199(15) -0.12207(13) 0.0200(6) Uani 1 1 d . . . . .
H7C H 1.3694 0.4132 -0.1444 0.024 Uiso 1 1 calc R . . . .
N8 N 1.09691(15) 1.25200(14) 0.01730(13) 0.0245(6) Uani 1 1 d . . . . .
H8A H 1.1097(18) 1.2873(19) 0.0425(17) 0.031(10) Uiso 1 1 d . . . . .
H8B H 1.1310(19) 1.2427(19) -0.0092(17) 0.037(11) Uiso 1 1 d . . . . .
H8C H 1.060(2) 1.267(2) -0.003(2) 0.055(13) Uiso 1 1 d . . . . .
C8C C 1.54825(14) 0.50878(14) -0.13150(13) 0.0180(6) Uani 1 1 d . . . . .
C9C C 1.60053(15) 0.48106(16) -0.16146(14) 0.0236(7) Uani 1 1 d . . . . .
H9C H 1.5922 0.4563 -0.1959 0.028 Uiso 1 1 calc R . . . .
C10C C 1.66393(15) 0.48959(16) -0.14106(14) 0.0243(7) Uani 1 1 d . . . . .
H10C H 1.6979 0.4706 -0.1613 0.029 Uiso 1 1 calc R . . . .
C11C C 1.67619(14) 0.52694(15) -0.08984(14) 0.0210(6) Uani 1 1 d . . . . .
C12C C 1.62654(15) 0.55784(16) -0.06120(13) 0.0222(7) Uani 1 1 d . . . . .
H12C H 1.6355 0.5842 -0.0279 0.027 Uiso 1 1 calc R . . . .
C13C C 1.56252(15) 0.54930(15) -0.08245(13) 0.0203(6) Uani 1 1 d . . . . .
H13C H 1.5290 0.5709 -0.0636 0.024 Uiso 1 1 calc R . . . .
C14C C 1.42791(14) 0.53759(14) -0.12596(13) 0.0179(6) Uani 1 1 d . . . . .
C15C C 1.39831(15) 0.58739(15) -0.16031(14) 0.0223(7) Uani 1 1 d . . . . .
H15C H 1.4063 0.5897 -0.2008 0.027 Uiso 1 1 calc R . . . .
C16C C 1.35708(16) 0.63373(16) -0.13548(14) 0.0247(7) Uani 1 1 d . . . . .
H16C H 1.3380 0.6668 -0.1591 0.030 Uiso 1 1 calc R . . . .
C17C C 1.34474(15) 0.63019(15) -0.07545(14) 0.0205(6) Uani 1 1 d . . . . .
C18C C 1.37132(15) 0.58020(15) -0.04012(13) 0.0213(6) Uani 1 1 d . . . . .
H18C H 1.3619 0.5774 0.0000 0.026 Uiso 1 1 calc R . . . .
C19C C 1.41227(14) 0.53431(15) -0.06568(13) 0.0204(6) Uani 1 1 d . . . . .
H19C H 1.4299 0.5004 -0.0421 0.025 Uiso 1 1 calc R . . . .
C20C C 1.47445(14) 0.48355(14) -0.21894(13) 0.0173(6) Uani 1 1 d . . . . .
C21C C 1.45405(14) 0.42753(15) -0.25036(13) 0.0199(6) Uani 1 1 d . . . . .
H21C H 1.4399 0.3906 -0.2295 0.024 Uiso 1 1 calc R . . . .
C22C C 1.45435(15) 0.42532(15) -0.31238(14) 0.0225(7) Uani 1 1 d . . . . .
H22C H 1.4408 0.3872 -0.3327 0.027 Uiso 1 1 calc R . . . .
C23C C 1.47494(14) 0.48020(15) -0.34342(13) 0.0201(6) Uani 1 1 d . . . . .
C24C C 1.49645(14) 0.53718(15) -0.31357(13) 0.0197(6) Uani 1 1 d . . . . .
H24C H 1.5104 0.5740 -0.3347 0.024 Uiso 1 1 calc R . . . .
C25C C 1.49659(14) 0.53791(15) -0.25177(13) 0.0200(6) Uani 1 1 d . . . . .
H25C H 1.5118 0.5754 -0.2315 0.024 Uiso 1 1 calc R . . . .
C26C C 1.02393(14) 1.01414(14) 0.14756(13) 0.0177(6) Uani 1 1 d . . . . .
C27C C 1.06875(14) 0.95998(15) 0.12136(13) 0.0175(6) Uani 1 1 d . . . . .
C28C C 1.08775(16) 0.90337(16) 0.15280(14) 0.0239(7) Uani 1 1 d . . . . .
H28C H 1.0771 0.8991 0.1926 0.029 Uiso 1 1 calc R . . . .
C29C C 1.12240(16) 0.85301(16) 0.12585(14) 0.0250(7) Uani 1 1 d . . . . .
H29C H 1.1339 0.8151 0.1474 0.030 Uiso 1 1 calc R . . . .
C30C C 1.13961(14) 0.85923(15) 0.06752(14) 0.0208(6) Uani 1 1 d . . . . .
C31C C 1.12244(14) 0.91516(15) 0.03490(13) 0.0207(6) Uani 1 1 d . . . . .
H31C H 1.1346 0.9196 -0.0044 0.025 Uiso 1 1 calc R . . . .
C32C C 1.08682(15) 0.96448(15) 0.06185(13) 0.0207(6) Uani 1 1 d . . . . .
H32C H 1.0745 1.0018 0.0397 0.025 Uiso 1 1 calc R . . . .
C33C C 1.03080(14) 1.01625(15) 0.21659(13) 0.0189(6) Uani 1 1 d . . . . .
C34C C 1.06124(14) 1.06797(15) 0.24792(13) 0.0203(6) Uani 1 1 d . . . . .
H34C H 1.0795 1.1028 0.2271 0.024 Uiso 1 1 calc R . . . .
C35C C 1.06473(15) 1.06825(16) 0.31000(14) 0.0226(7) Uani 1 1 d . . . . .
H35C H 1.0844 1.1036 0.3303 0.027 Uiso 1 1 calc R . . . .
C36C C 1.03903(14) 1.01607(16) 0.34164(13) 0.0205(6) Uani 1 1 d . . . . .
C37C C 1.00768(15) 0.96390(16) 0.31188(13) 0.0221(6) Uani 1 1 d . . . . .
H37C H 0.9900 0.9289 0.3330 0.026 Uiso 1 1 calc R . . . .
C38C C 1.00344(15) 0.96520(15) 0.24988(13) 0.0207(6) Uani 1 1 d . . . . .
H38C H 0.9817 0.9310 0.2298 0.025 Uiso 1 1 calc R . . . .
C39C C 0.95224(14) 0.99747(15) 0.13072(13) 0.0176(6) Uani 1 1 d . . . . .
C40C C 0.90266(15) 1.02953(16) 0.16069(14) 0.0239(7) Uani 1 1 d . . . . .
H40C H 0.9133 1.0564 0.1933 0.029 Uiso 1 1 calc R . . . .
C41C C 0.83802(15) 1.02206(17) 0.14287(14) 0.0253(7) Uani 1 1 d . . . . .
H41C H 0.8056 1.0437 0.1632 0.030 Uiso 1 1 calc R . . . .
C42C C 0.82226(14) 0.98185(16) 0.09426(13) 0.0206(6) Uani 1 1 d . . . . .
C43C C 0.86964(15) 0.94742(15) 0.06555(13) 0.0208(6) Uani 1 1 d . . . . .
H43C H 0.8584 0.9191 0.0341 0.025 Uiso 1 1 calc R . . . .
C44C C 0.93469(15) 0.95526(15) 0.08393(13) 0.0197(6) Uani 1 1 d . . . . .
H44C H 0.9667 0.9319 0.0645 0.024 Uiso 1 1 calc R . . . .
C45C C 1.04178(14) 1.08132(14) 0.11783(13) 0.0178(6) Uani 1 1 d . . . . .
C46C C 0.99583(15) 1.12000(16) 0.08619(14) 0.0221(7) Uani 1 1 d . . . . .
H46C H 0.9522 1.1084 0.0870 0.027 Uiso 1 1 calc R . . . .
C47C C 1.01387(16) 1.17551(16) 0.05346(14) 0.0239(7) Uani 1 1 d . . . . .
H47C H 0.9826 1.1998 0.0320 0.029 Uiso 1 1 calc R . . . .
C48C C 1.07768(15) 1.19398(15) 0.05313(13) 0.0216(6) Uani 1 1 d . . . . .
C49C C 1.12479(15) 1.15850(16) 0.08602(14) 0.0231(7) Uani 1 1 d . . . . .
H49C H 1.1680 1.1721 0.0868 0.028 Uiso 1 1 calc R . . . .
C50C C 1.10630(15) 1.10269(15) 0.11752(13) 0.0207(6) Uani 1 1 d . . . . .
H50C H 1.1378 1.0788 0.1391 0.025 Uiso 1 1 calc R . . . .
O1W O 1.16585(18) 0.55408(17) 0.1817(2) 0.0717(11) Uani 1 1 d . . . . .
H1WA H 1.1688 0.5120 0.1828 0.108 Uiso 1 1 d G . . . .
H1WB H 1.1309 0.5650 0.1629 0.108 Uiso 1 1 d G . . . .
O2W O 1.45840(19) 0.60208(15) -0.45740(13) 0.0590(9) Uani 1 1 d . . . . .
H2WA H 1.4426 0.6091 -0.4923 0.088 Uiso 1 1 d G . . . .
H2WB H 1.4432 0.6331 -0.4364 0.088 Uiso 1 1 d G . . . .
O3W O 1.33415(16) 0.94327(15) -0.18044(15) 0.0542(8) Uani 1 1 d . . . . .
H3WA H 1.3342 0.9846 -0.1885 0.081 Uiso 1 1 d G . . . .
H3WB H 1.3667 0.9380 -0.1565 0.081 Uiso 1 1 d G . . . .
O4W O 1.39973(15) 1.01363(13) -0.05492(15) 0.0485(7) Uani 1 1 d . . . . .
H4WA H 1.4017 1.0556 -0.0577 0.073 Uiso 1 1 d G . . . .
H4WB H 1.3871 1.0065 -0.0198 0.073 Uiso 1 1 d G . . . .
O5W O 1.68661(13) 0.71412(14) -0.03754(11) 0.0393(6) Uani 1 1 d . . . . .
H5WA H 1.7105 0.7154 -0.0677 0.059 Uiso 1 1 d G . . . .
H5WB H 1.7088 0.6925 -0.0115 0.059 Uiso 1 1 d G . . . .
O6W O 0.98529(13) 0.58504(13) -0.03127(12) 0.0390(6) Uani 1 1 d . . . . .
H6WA H 1.0160 0.6109 -0.0403 0.058 Uiso 1 1 d G . . . .
H6WB H 0.9522 0.6004 -0.0503 0.058 Uiso 1 1 d G . . . .
O7W O 1.21917(12) 0.59544(13) 0.04345(12) 0.0355(6) Uani 1 1 d . . . . .
H7WA H 1.2067 0.6170 0.0735 0.053 Uiso 1 1 d G . . . .
H7WB H 1.1886 0.5999 0.0174 0.053 Uiso 1 1 d G . . . .
O8W O 1.27415(12) 0.89394(13) -0.04405(11) 0.0344(6) Uani 1 1 d . . . . .
H8WA H 1.2890 0.8680 -0.0702 0.052 Uiso 1 1 d G . . . .
H8WB H 1.2964 0.8849 -0.0124 0.052 Uiso 1 1 d G . . . .
O9W O 1.20114(12) 1.20133(13) -0.04088(11) 0.0352(6) Uani 1 1 d . . . . .
H9WA H 1.2245 1.2083 -0.0707 0.053 Uiso 1 1 d G . . . .
H9WB H 1.2267 1.1829 -0.0153 0.053 Uiso 1 1 d G . . . .

loop_
_atom_site_aniso_label
_atom_site_aniso_U_11
_atom_site_aniso_U_22
_atom_site_aniso_U_33
_atom_site_aniso_U_23
_atom_site_aniso_U_13
_atom_site_aniso_U_12
S1 0.0239(4) 0.0272(4) 0.0184(4) -0.0003(3) 0.0059(3) 0.0054(3)
S2 0.0231(4) 0.0226(4) 0.0172(4) -0.0014(3) 0.0040(3) 0.0040(3)
S3 0.0237(4) 0.0365(5) 0.0181(4) -0.0019(3) 0.0002(3) -0.0034(3)
S4 0.0231(4) 0.0374(5) 0.0197(4) 0.0009(3) 0.0013(3) 0.0053(3)
S5 0.0265(4) 0.0312(4) 0.0181(4) 0.0004(3) 0.0029(3) -0.0087(3)
S6 0.0252(4) 0.0263(4) 0.0184(4) 0.0011(3) 0.0055(3) -0.0027(3)
O1 0.0293(13) 0.0485(16) 0.0349(14) -0.0014(12) 0.0154(11) -0.0063(11)
O2 0.0393(14) 0.0367(14) 0.0250(12) -0.0013(10) 0.0038(11) 0.0201(11)
O3 0.0345(13) 0.0257(12) 0.0179(11) -0.0019(9) 0.0003(9) 0.0081(10)
O4 0.0347(13) 0.0434(15) 0.0188(11) 0.0012(10) 0.0044(10) 0.0149(11)
O5 0.0332(13) 0.0263(12) 0.0344(13) -0.0083(10) 0.0107(11) -0.0017(10)
O6 0.0234(12) 0.0261(12) 0.0251(12) 0.0001(9) 0.0063(9) 0.0012(9)
O7 0.0275(13) 0.0569(17) 0.0304(13) -0.0178(12) 0.0004(11) -0.0067(12)
O8 0.0351(14) 0.0403(15) 0.0262(13) 0.0069(11) 0.0079(11) 0.0015(11)
O9 0.0306(13) 0.0407(15) 0.0281(13) -0.0009(11) 0.0008(10) 0.0004(11)
O10 0.0260(13) 0.0544(17) 0.0331(14) -0.0048(12) -0.0019(11) -0.0037(12)
O11 0.0281(13) 0.0514(16) 0.0306(13) 0.0126(12) 0.0015(11) 0.0094(12)
O12 0.0328(13) 0.0406(14) 0.0251(12) -0.0029(11) 0.0049(10) 0.0045(11)
O13 0.0553(17) 0.0471(16) 0.0251(13) -0.0016(11) 0.0052(12) -0.0295(14)
O14 0.0315(14) 0.0622(18) 0.0318(14) 0.0018(13) 0.0121(11) 0.0096(13)
O15 0.0352(13) 0.0305(13) 0.0193(11) 0.0050(9) -0.0019(10) -0.0069(10)
O16 0.0368(14) 0.0399(14) 0.0189(11) -0.0024(10) 0.0047(10) -0.0087(11)
O17 0.0332(13) 0.0271(12) 0.0293(12) 0.0025(10) 0.0058(10) 0.0013(10)
O18 0.0269(12) 0.0276(12) 0.0282(12) 0.0000(10) 0.0097(10) -0.0003(10)
C1A 0.0224(15) 0.0203(15) 0.0178(15) -0.0009(12) 0.0048(12) -0.0001(12)
C2A 0.0211(16) 0.0272(17) 0.0208(16) 0.0009(13) 0.0003(13) 0.0055(13)
C3A 0.0244(16) 0.0298(18) 0.0174(15) 0.0020(13) -0.0007(13) 0.0035(13)
C4A 0.0221(15) 0.0192(15) 0.0155(14) -0.0008(12) 0.0009(12) 0.0005(12)
C5A 0.0263(16) 0.0247(16) 0.0145(14) -0.0009(12) 0.0011(12) 0.0015(13)
C6A 0.0225(15) 0.0193(15) 0.0147(14) -0.0012(12) 0.0032(12) 0.0000(12)
C7A 0.0196(15) 0.0293(17) 0.0221(16) 0.0002(13) 0.0008(13) 0.0068(13)
C8A 0.0236(16) 0.0274(17) 0.0175(15) -0.0005(13) -0.0034(12) 0.0037(13)
C9A 0.0202(15) 0.0195(15) 0.0173(15) 0.0016(12) 0.0001(12) -0.0006(12)
C10A 0.0233(16) 0.0215(16) 0.0148(14) -0.0011(12) 0.0010(12) 0.0006(12)
C11A 0.0224(17) 0.043(2) 0.0211(16) 0.0051(15) -0.0037(13) -0.0068(15)
C12A 0.0330(19) 0.038(2) 0.0283(18) -0.0030(15) -0.0010(15) 0.0021(16)
C13A 0.0247(17) 0.0305(18) 0.0324(18) 0.0009(15) 0.0024(14) 0.0032(14)
C14A 0.036(2) 0.035(2) 0.035(2) -0.0025(16) 0.0015(16) 0.0014(16)
C15A 0.036(2) 0.038(2) 0.0321(19) 0.0018(16) 0.0028(16) 0.0025(16)
C16A 0.0206(16) 0.044(2) 0.0230(17) 0.0005(15) 0.0020(13) 0.0043(15)
C17A 0.0259(18) 0.046(2) 0.0274(18) -0.0088(16) 0.0008(14) 0.0026(16)
C18A 0.0239(17) 0.0330(19) 0.0328(19) -0.0016(15) -0.0051(14) 0.0010(14)
C19A 0.036(2) 0.032(2) 0.034(2) -0.0041(16) 0.0007(16) 0.0006(16)
C20A 0.0323(19) 0.041(2) 0.0275(18) 0.0010(16) 0.0058(15) 0.0025(16)
C21A 0.0217(15) 0.0212(15) 0.0186(15) 0.0029(12) 0.0028(12) 0.0006(12)
C22A 0.0223(16) 0.0307(18) 0.0216(16) 0.0010(13) -0.0023(13) -0.0058(13)
C23A 0.0293(18) 0.0352(19) 0.0178(16) 0.0015(14) -0.0031(13) -0.0056(14)
C24A 0.0210(15) 0.0263(17) 0.0173(15) -0.0015(12) -0.0016(12) 0.0002(13)
C25A 0.0268(17) 0.0310(18) 0.0147(15) -0.0001(13) -0.0011(13) -0.0014(13)
C26A 0.0254(16) 0.0226(16) 0.0199(15) 0.0020(12) 0.0037(13) 0.0017(13)
C27A 0.0208(16) 0.0265(17) 0.0237(16) -0.0009(13) 0.0019(13) -0.0008(13)
C28A 0.0234(16) 0.0287(17) 0.0199(16) -0.0003(13) -0.0016(13) -0.0017(13)
C29A 0.0195(15) 0.0213(15) 0.0174(15) 0.0002(12) 0.0008(12) 0.0005(12)
C30A 0.0215(15) 0.0249(16) 0.0175(15) -0.0005(12) -0.0023(12) 0.0000(12)
O24 0.0300(13) 0.0437(15) 0.0259(12) -0.0014(11) -0.0048(10) 0.0024(11)
O19 0.0327(13) 0.0447(15) 0.0265(13) -0.0070(11) -0.0005(10) 0.0073(11)
O23 0.0436(16) 0.0613(19) 0.0317(14) 0.0154(13) -0.0105(12) -0.0249(14)
O22 0.0392(16) 0.0512(18) 0.0617(19) -0.0226(15) -0.0217(14) 0.0152(13)
O21' 0.027(4) 0.047(3) 0.029(2) 0.000(2) -0.008(2) 0.002(3)
O20' 0.049(5) 0.013(5) 0.094(4) 0.018(8) 0.006(4) -0.003(6)
S7' 0.0220(11) 0.023(2) 0.0246(5) -0.0043(13) -0.0010(6) -0.0073(13)
C31B 0.025(2) 0.032(7) 0.018(3) 0.002(6) -0.006(2) 0.010(6)
C32B 0.033(3) 0.031(4) 0.028(3) -0.004(3) -0.002(2) 0.002(3)
C33B 0.028(3) 0.026(2) 0.032(3) -0.004(2) -0.004(2) 0.002(2)
C34B 0.031(3) 0.024(2) 0.033(3) -0.008(3) -0.003(2) 0.003(2)
C35B 0.030(3) 0.021(4) 0.030(2) 0.003(3) -0.003(2) -0.004(3)
C36B 0.020(5) 0.030(8) 0.015(6) -0.008(4) -0.009(4) -0.003(5)
C37B 0.036(3) 0.023(3) 0.023(3) -0.004(2) -0.001(2) -0.001(3)
C38B 0.034(3) 0.022(3) 0.036(3) 0.002(2) -0.002(2) 0.001(2)
C39B 0.026(3) 0.029(3) 0.040(4) -0.002(3) -0.002(2) 0.001(2)
C40B 0.034(3) 0.032(3) 0.028(3) 0.002(2) -0.001(2) 0.002(3)
O20 0.049(5) 0.013(5) 0.094(4) 0.018(8) 0.006(4) -0.003(6)
O21 0.027(4) 0.047(3) 0.029(2) 0.000(2) -0.008(2) 0.002(3)
S7 0.0220(11) 0.023(2) 0.0246(5) -0.0043(13) -0.0010(6) -0.0073(13)
S8 0.0261(4) 0.0330(5) 0.0231(4) -0.0014(3) -0.0023(3) -0.0009(3)
C31A 0.025(2) 0.032(7) 0.018(3) 0.002(6) -0.006(2) 0.010(6)
C32A 0.033(3) 0.031(4) 0.028(3) -0.004(3) -0.002(2) 0.002(3)
C33A 0.028(3) 0.026(2) 0.032(3) -0.004(2) -0.004(2) 0.002(2)
C34A 0.031(3) 0.024(2) 0.033(3) -0.008(3) -0.003(2) 0.003(2)
C35A 0.030(3) 0.021(4) 0.030(2) 0.003(3) -0.003(2) -0.004(3)
C36A 0.020(5) 0.030(8) 0.015(6) -0.008(4) -0.009(4) -0.003(5)
C37A 0.036(3) 0.023(3) 0.023(3) -0.004(2) -0.001(2) -0.001(3)
C38A 0.034(3) 0.022(3) 0.036(3) 0.002(2) -0.002(2) 0.001(2)
C39A 0.026(3) 0.029(3) 0.040(4) -0.002(3) -0.002(2) 0.001(2)
C40A 0.034(3) 0.032(3) 0.028(3) 0.002(2) -0.001(2) 0.002(3)
N1 0.0361(17) 0.0185(14) 0.0227(15) 0.0036(12) -0.0058(14) 0.0008(12)
C1C 0.0176(14) 0.0176(15) 0.0189(15) -0.0026(12) -0.0007(12) 0.0019(12)
N2 0.0196(14) 0.0287(16) 0.0255(15) 0.0017(13) -0.0015(12) -0.0043(12)
C2C 0.0187(14) 0.0179(14) 0.0149(14) -0.0007(11) -0.0012(11) 0.0014(11)
N3 0.0239(15) 0.0234(15) 0.0229(15) -0.0008(12) 0.0049(12) 0.0028(12)
C3C 0.0180(15) 0.0276(17) 0.0237(16) -0.0004(13) -0.0018(13) 0.0017(13)
N4 0.0277(16) 0.0246(16) 0.0161(13) -0.0005(12) -0.0010(12) 0.0023(13)
C4C 0.0246(16) 0.0248(17) 0.0252(16) 0.0031(13) -0.0057(13) 0.0079(13)
N5 0.0236(16) 0.0225(15) 0.0224(15) -0.0006(12) 0.0053(12) 0.0036(12)
C5C 0.0299(17) 0.0171(15) 0.0175(15) -0.0012(12) -0.0022(13) -0.0004(13)
N6 0.0256(16) 0.0301(17) 0.0184(14) -0.0018(12) -0.0003(12) -0.0036(13)
C6C 0.0228(16) 0.0225(16) 0.0234(16) -0.0005(13) -0.0045(13) -0.0015(13)
N7 0.0172(13) 0.0308(16) 0.0262(15) 0.0060(13) 0.0006(12) -0.0041(12)
C7C 0.0184(15) 0.0208(15) 0.0204(15) -0.0007(12) -0.0043(12) 0.0021(12)
N8 0.0303(16) 0.0233(15) 0.0197(14) 0.0015(12) -0.0004(13) -0.0002(12)
C8C 0.0187(15) 0.0186(15) 0.0167(14) 0.0016(12) -0.0009(12) -0.0017(12)
C9C 0.0246(16) 0.0255(17) 0.0208(16) -0.0048(13) 0.0008(13) -0.0011(13)
C10C 0.0205(16) 0.0284(17) 0.0239(16) 0.0006(13) 0.0012(13) 0.0004(13)
C11C 0.0156(14) 0.0250(16) 0.0223(16) 0.0056(13) -0.0026(12) -0.0047(12)
C12C 0.0259(16) 0.0234(16) 0.0173(15) 0.0004(12) -0.0010(13) -0.0079(13)
C13C 0.0217(15) 0.0208(15) 0.0184(15) 0.0004(12) 0.0020(12) -0.0020(12)
C14C 0.0170(14) 0.0173(15) 0.0192(15) -0.0016(12) -0.0014(12) -0.0020(11)
C15C 0.0277(17) 0.0229(16) 0.0164(15) -0.0003(12) 0.0023(13) 0.0021(13)
C16C 0.0293(17) 0.0215(16) 0.0231(16) 0.0026(13) 0.0013(13) 0.0041(13)
C17C 0.0205(15) 0.0205(15) 0.0208(15) -0.0020(12) 0.0028(12) -0.0003(12)
C18C 0.0230(16) 0.0259(16) 0.0153(14) 0.0014(12) 0.0027(12) -0.0026(13)
C19C 0.0211(15) 0.0205(15) 0.0196(15) 0.0033(12) -0.0005(12) 0.0013(12)
C20C 0.0142(14) 0.0198(15) 0.0177(14) -0.0002(12) -0.0009(11) 0.0028(11)
C21C 0.0189(15) 0.0206(15) 0.0203(15) 0.0001(12) 0.0010(12) 0.0017(12)
C22C 0.0264(16) 0.0197(16) 0.0211(16) -0.0036(12) -0.0013(13) 0.0006(13)
C23C 0.0203(15) 0.0238(16) 0.0160(15) -0.0017(12) -0.0008(12) 0.0032(12)
C24C 0.0203(15) 0.0197(15) 0.0194(15) 0.0006(12) 0.0027(12) -0.0002(12)
C25C 0.0195(15) 0.0202(15) 0.0203(15) -0.0039(12) 0.0001(12) -0.0033(12)
C26C 0.0172(14) 0.0190(15) 0.0168(14) -0.0010(12) 0.0002(11) 0.0019(12)
C27C 0.0142(14) 0.0224(15) 0.0160(14) -0.0016(12) 0.0009(11) -0.0005(11)
C28C 0.0285(17) 0.0264(17) 0.0168(15) 0.0018(13) 0.0029(13) 0.0043(13)
C29C 0.0294(17) 0.0232(16) 0.0226(16) 0.0047(13) 0.0033(13) 0.0074(13)
C30C 0.0181(15) 0.0217(16) 0.0229(16) -0.0015(12) 0.0028(12) 0.0028(12)
C31C 0.0209(15) 0.0278(17) 0.0135(14) 0.0003(12) 0.0033(12) -0.0004(13)
C32C 0.0238(16) 0.0203(15) 0.0179(15) 0.0029(12) 0.0012(12) 0.0023(12)
C33C 0.0156(14) 0.0223(15) 0.0185(15) -0.0012(12) -0.0009(12) 0.0047(12)
C34C 0.0193(15) 0.0209(16) 0.0207(15) 0.0001(12) 0.0006(12) -0.0006(12)
C35C 0.0207(15) 0.0265(17) 0.0204(15) -0.0043(13) -0.0015(12) -0.0021(13)
C36C 0.0191(15) 0.0279(17) 0.0146(14) 0.0004(12) 0.0001(12) 0.0038(12)
C37C 0.0222(16) 0.0261(16) 0.0181(15) 0.0006(13) 0.0032(12) 0.0012(13)
C38C 0.0216(15) 0.0208(15) 0.0195(15) -0.0035(12) -0.0002(12) -0.0029(12)
C39C 0.0150(14) 0.0209(15) 0.0170(14) 0.0023(12) 0.0006(11) -0.0004(12)
C40C 0.0233(16) 0.0280(17) 0.0206(16) -0.0061(13) 0.0022(13) 0.0009(13)
C41C 0.0184(15) 0.0328(18) 0.0250(17) -0.0012(14) 0.0031(13) 0.0016(13)
C42C 0.0157(14) 0.0263(16) 0.0198(15) 0.0043(12) -0.0008(12) -0.0062(12)
C43C 0.0227(16) 0.0223(16) 0.0173(15) -0.0003(12) -0.0007(12) -0.0052(12)
C44C 0.0211(15) 0.0201(15) 0.0180(15) 0.0019(12) 0.0006(12) 0.0014(12)
C45C 0.0201(15) 0.0185(15) 0.0149(14) -0.0017(11) -0.0002(12) 0.0015(12)
C46C 0.0172(15) 0.0268(17) 0.0222(16) 0.0011(13) -0.0003(12) 0.0022(12)
C47C 0.0285(17) 0.0218(16) 0.0212(16) 0.0011(13) -0.0005(13) 0.0065(13)
C48C 0.0283(17) 0.0172(15) 0.0192(15) 0.0011(12) 0.0004(13) 0.0012(12)
C49C 0.0205(15) 0.0247(16) 0.0241(16) 0.0000(13) -0.0005(13) -0.0027(13)
C50C 0.0206(15) 0.0226(16) 0.0184(15) 0.0012(12) -0.0036(12) 0.0023(12)
O1W 0.063(2) 0.0427(19) 0.107(3) -0.001(2) -0.028(2) 0.0029(16)
O2W 0.099(3) 0.0421(18) 0.0356(16) 0.0045(14) -0.0004(17) 0.0272(17)
O3W 0.059(2) 0.0362(16) 0.065(2) -0.0073(15) -0.0224(16) -0.0001(14)
O4W 0.0446(17) 0.0277(14) 0.074(2) 0.0035(14) 0.0177(16) 0.0050(13)
O5W 0.0466(16) 0.0457(16) 0.0254(13) 0.0082(12) -0.0001(12) -0.0040(13)
O6W 0.0376(15) 0.0354(15) 0.0434(16) -0.0046(12) -0.0042(13) 0.0045(12)
O7W 0.0343(14) 0.0364(15) 0.0359(14) 0.0041(12) 0.0042(11) 0.0102(11)
O8W 0.0327(14) 0.0372(15) 0.0338(14) 0.0099(12) 0.0064(11) 0.0103(11)
O9W 0.0362(14) 0.0417(15) 0.0281(13) 0.0064(11) 0.0070(11) 0.0018(12)

loop_
_atom_type_symbol
_atom_type_description
_atom_type_scat_dispersion_real
_atom_type_scat_dispersion_imag
_atom_type_scat_source
C C 0.0033 0.0016 'International Tables Vol C Tables 4.2.6.8 and 6.1.1.4'
H H 0.0000 0.0000 'International Tables Vol C Tables 4.2.6.8 and 6.1.1.4'
N N 0.0061 0.0033 'International Tables Vol C Tables 4.2.6.8 and 6.1.1.4'
O O 0.0106 0.0060 'International Tables Vol C Tables 4.2.6.8 and 6.1.1.4'
S S 0.1246 0.1234 'International Tables Vol C Tables 4.2.6.8 and 6.1.1.4'

loop_
_geom_angle_atom_site_label_1
_geom_angle_atom_site_label_2
_geom_angle_atom_site_label_3
_geom_angle
_geom_angle_site_symmetry_1
_geom_angle_site_symmetry_3
_geom_angle_publ_flag
O1 S1 O2 113.38(16) . . ?
O1 S1 O3 112.41(15) . . ?
O1 S1 C1A 106.86(15) . . ?
O2 S1 O3 111.68(14) . . ?
O2 S1 C1A 105.79(14) . . ?
O3 S1 C1A 106.09(14) . . ?
O4 S2 O6 112.71(14) . . ?
O4 S2 C6A 106.37(14) . . ?
O5 S2 O4 113.63(15) . . ?
O5 S2 O6 110.61(14) . . ?
O5 S2 C6A 106.99(14) . . ?
O6 S2 C6A 105.97(13) . . ?
O7 S3 C11A 106.29(15) . . ?
O8 S3 O7 112.57(16) . . ?
O8 S3 C11A 104.29(16) . . ?
O9 S3 O7 111.96(15) . . ?
O9 S3 O8 113.73(15) . . ?
O9 S3 C11A 107.28(15) . . ?
O10 S4 O11 113.28(16) . . ?
O10 S4 O12 114.31(15) . . ?
O10 S4 C16A 106.92(15) . . ?
O11 S4 C16A 104.25(15) . . ?
O12 S4 O11 111.41(16) . . ?
O12 S4 C16A 105.74(16) . . ?
O13 S5 O15 111.99(15) . . ?
O13 S5 C21A 105.37(15) . . ?
O14 S5 O13 113.24(17) . . ?
O14 S5 O15 111.67(15) . . ?
O14 S5 C21A 107.39(15) . . ?
O15 S5 C21A 106.65(14) . . ?
O16 S6 O17 113.97(15) . . ?
O16 S6 O18 113.58(14) . . ?
O16 S6 C26A 106.26(14) . . ?
O17 S6 O18 110.31(14) . . ?
O17 S6 C26A 106.34(14) . . ?
O18 S6 C26A 105.67(14) . . ?
C2A C1A S1 118.4(2) . . ?
C10A C1A S1 119.8(2) . . ?
C10A C1A C2A 121.8(3) . . ?
C1A C2A H2AA 120.5 . . ?
C3A C2A C1A 119.0(3) . . ?
C3A C2A H2AA 120.5 . . ?
C2A C3A H3AA 119.5 . . ?
C2A C3A C4A 120.9(3) . . ?
C4A C3A H3AA 119.5 . . ?
C3A C4A C5A 121.9(3) . . ?
C3A C4A C9A 119.4(3) . . ?
C5A C4A C9A 118.7(3) . . ?
C4A C5A H5AA 119.8 . . ?
C6A C5A C4A 120.4(3) . . ?
C6A C5A H5AA 119.8 . . ?
C5A C6A S2 119.7(2) . . ?
C5A C6A C7A 121.4(3) . . ?
C7A C6A S2 118.9(2) . . ?
C6A C7A H7AA 120.3 . . ?
C8A C7A C6A 119.3(3) . . ?
C8A C7A H7AA 120.3 . . ?
C7A C8A H8AA 119.5 . . ?
C7A C8A C9A 121.0(3) . . ?
C9A C8A H8AA 119.5 . . ?
C4A C9A C8A 119.3(3) . . ?
C10A C9A C4A 118.9(3) . . ?
C10A C9A C8A 121.8(3) . . ?
C1A C10A C9A 120.0(3) . . ?
C1A C10A H10A 120.0 . . ?
C9A C10A H10A 120.0 . . ?
C12A C11A S3 119.4(3) . . ?
C12A C11A C20A 120.9(3) . . ?
C20A C11A S3 119.6(3) . . ?
C11A C12A H12A 120.1 . . ?
C11A C12A C13A 119.8(3) . . ?
C13A C12A H12A 120.1 . . ?
C14A C13A C12A 120.7(3) . . ?
C18A C13A C12A 117.8(3) . . ?
C18A C13A C14A 121.4(3) . . ?
C13A C14A H14A 120.1 . . ?
C15A C14A C13A 119.9(3) . . ?
C15A C14A H14A 120.1 . . ?
C14A C15A H15A 120.4 . . ?
C14A C15A C16A 119.2(3) . . ?
C16A C15A H15A 120.4 . . ?
C15A C16A S4 116.6(3) . . ?
C17A C16A S4 121.1(3) . . ?
C17A C16A C15A 122.3(3) . . ?
C16A C17A H17A 120.1 . . ?
C16A C17A C18A 119.9(3) . . ?
C18A C17A H17A 120.1 . . ?
C13A C18A C17A 117.4(3) . . ?
C19A C18A C13A 121.5(3) . . ?
C19A C18A C17A 121.2(3) . . ?
C18A C19A H19A 120.6 . . ?
C20A C19A C18A 118.8(4) . . ?
C20A C19A H19A 120.6 . . ?
C11A C20A H20A 119.5 . . ?
C19A C20A C11A 121.1(3) . . ?
C19A C20A H20A 119.5 . . ?
C22A C21A S5 118.0(2) . . ?
C30A C21A S5 120.2(2) . . ?
C30A C21A C22A 121.7(3) . . ?
C21A C22A H22A 120.6 . . ?
C23A C22A C21A 118.8(3) . . ?
C23A C22A H22A 120.6 . . ?
C22A C23A H23A 119.6 . . ?
C22A C23A C24A 120.8(3) . . ?
C24A C23A H23A 119.6 . . ?
C23A C24A C25A 121.4(3) . . ?
C23A C24A C29A 120.0(3) . . ?
C25A C24A C29A 118.6(3) . . ?
C24A C25A H25A 119.8 . . ?
C26A C25A C24A 120.4(3) . . ?
C26A C25A H25A 119.8 . . ?
C25A C26A S6 119.5(2) . . ?
C25A C26A C27A 121.7(3) . . ?
C27A C26A S6 118.8(2) . . ?
C26A C27A H27A 120.4 . . ?
C28A C27A C26A 119.1(3) . . ?
C28A C27A H27A 120.4 . . ?
C27A C28A H28A 119.6 . . ?
C27A C28A C29A 120.7(3) . . ?
C29A C28A H28A 119.6 . . ?
C24A C29A C28A 119.5(3) . . ?
C30A C29A C24A 118.6(3) . . ?
C30A C29A C28A 122.0(3) . . ?
C21A C30A C29A 120.0(3) . . ?
C21A C30A H30A 120.0 . . ?
C29A C30A H30A 120.0 . . ?
O19 S7' O20' 116.2(10) . . ?
O19 S7' C31B 110.0(5) . . ?
O21' S7' O19 105.1(8) . . ?
O21' S7' O20' 116.2(14) . . ?
O21' S7' C31B 105.8(12) . . ?
O20' S7' C31B 103.1(13) . . ?
C32B C31B S7' 124.6(10) . . ?
C32B C31B C40B 121.1(14) . . ?
C40B C31B S7' 113.7(9) . . ?
C31B C32B H32B 119.3 . . ?
C31B C32B C33B 121.4(10) . . ?
C33B C32B H32B 119.3 . . ?
C34B C33B C32B 122.7(8) . . ?
C34B C33B C38B 120.7(8) . . ?
C38B C33B C32B 116.6(9) . . ?
C33B C34B H34B 119.5 . . ?
C35B C34B C33B 121.1(7) . . ?
C35B C34B H34B 119.4 . . ?
C34B C35B H35B 120.2 . . ?
C34B C35B C36B 119.7(11) . . ?
C36B C35B H35B 120.2 . . ?
C35B C36B S8 116.1(14) . . ?
C37B C36B C35B 121.2(16) . . ?
C37B C36B S8 122.3(9) . . ?
C36B C37B H37B 120.2 . . ?
C36B C37B C38B 119.5(11) . . ?
C38B C37B H37B 120.2 . . ?
C33B C38B C37B 117.5(10) . . ?
C33B C38B C39B 122.0(9) . . ?
C39B C38B C37B 120.3(11) . . ?
C38B C39B H39B 119.7 . . ?
C40B C39B C38B 120.6(8) . . ?
C40B C39B H39B 119.7 . . ?
C31B C40B H40B 121.1 . . ?
C39B C40B C31B 117.7(9) . . ?
C39B C40B H40B 121.1 . . ?
O19 S7 O20 99.0(10) . . ?
O19 S7 O21 129.7(11) . . ?
O19 S7 C31A 107.0(7) . . ?
O20 S7 C31A 103.2(12) . . ?
O21 S7 O20 101.2(14) . . ?
O21 S7 C31A 112.4(12) . . ?
O24 S8 C36B 108.6(7) . . ?
O24 S8 C36A 103.8(7) . . ?
O23 S8 O24 114.18(16) . . ?
O23 S8 O22 113.21(18) . . ?
O23 S8 C36B 99.7(5) . . ?
O23 S8 C36A 112.7(4) . . ?
O22 S8 O24 110.35(15) . . ?
O22 S8 C36B 110.2(6) . . ?
O22 S8 C36A 101.5(6) . . ?
C32A C31A S7 110.9(10) . . ?
C40A C31A S7 125.7(8) . . ?
C40A C31A C32A 123.3(12) . . ?
C31A C32A H32A 119.8 . . ?
C33A C32A C31A 120.3(9) . . ?
C33A C32A H32A 119.8 . . ?
C32A C33A H33A 119.9 . . ?
C32A C33A C34A 120.2(7) . . ?
C34A C33A H33A 119.9 . . ?
C33A C34A C35A 122.6(8) . . ?
C33A C34A C39A 120.8(8) . . ?
C35A C34A C39A 116.6(8) . . ?
C34A C35A H35A 119.0 . . ?
C36A C35A C34A 121.9(12) . . ?
C36A C35A H35A 119.1 . . ?
C35A C36A S8 122.2(13) . . ?
C35A C36A C37A 119.8(16) . . ?
C37A C36A S8 117.8(10) . . ?
C36A C37A H37A 120.0 . . ?
C38A C37A C36A 120.1(9) . . ?
C38A C37A H37A 120.0 . . ?
C37A C38A H38A 119.2 . . ?
C37A C38A C39A 121.7(8) . . ?
C39A C38A H38A 119.2 . . ?
C34A C39A C40A 116.2(10) . . ?
C38A C39A C34A 119.9(9) . . ?
C38A C39A C40A 123.9(11) . . ?
C31A C40A C39A 118.9(10) . . ?
C31A C40A H40A 120.5 . . ?
C39A C40A H40A 120.5 . . ?
H1A N1 H1B 112(3) . . ?
H1A N1 H1C 110(4) . . ?
H1B N1 H1C 110(4) . . ?
C5C N1 H1A 110(2) . . ?
C5C N1 H1B 108(2) . . ?
C5C N1 H1C 107(3) . . ?
C8C C1C C2C 107.3(2) . . ?
C8C C1C C14C 110.5(2) . . ?
C14C C1C C2C 107.0(2) . . ?
C20C C1C C2C 112.5(2) . . ?
C20C C1C C8C 107.4(2) . . ?
C20C C1C C14C 112.1(2) . . ?
H2A N2 H2B 102(3) . . ?
H2A N2 H2C 113(3) . . ?
H2B N2 H2C 109(3) . . ?
C11C N2 H2A 113(3) . . ?
C11C N2 H2B 109(2) . . ?
C11C N2 H2C 110(2) . . ?
C3C C2C C1C 122.3(3) . . ?
C3C C2C C7C 117.4(3) . . ?
C7C C2C C1C 120.1(3) . . ?
H3A N3 H3B 112(3) . . ?
H3A N3 H3C 102(3) . . ?
H3B N3 H3C 108(3) . . ?
C17C N3 H3A 111(2) . . ?
C17C N3 H3B 113(2) . . ?
C17C N3 H3C 110(2) . . ?
C2C C3C H3CA 119.2 . . ?
C2C C3C C4C 121.5(3) . . ?
C4C C3C H3CA 119.2 . . ?
H4A N4 H4B 110(4) . . ?
H4A N4 H4C 107(4) . . ?
H4B N4 H4C 110(4) . . ?
C23C N4 H4A 113(3) . . ?
C23C N4 H4B 107(3) . . ?
C23C N4 H4C 110(3) . . ?
C3C C4C H4CA 120.3 . . ?
C5C C4C C3C 119.4(3) . . ?
C5C C4C H4CA 120.3 . . ?
H5A N5 H5B 108(3) . . ?
H5A N5 H5C 104(3) . . ?
H5B N5 H5C 109(3) . . ?
C30C N5 H5A 113(2) . . ?
C30C N5 H5B 112(2) . . ?
C30C N5 H5C 111(2) . . ?
C4C C5C N1 119.0(3) . . ?
C4C C5C C6C 121.3(3) . . ?
C6C C5C N1 119.6(3) . . ?
H6A N6 H6B 109(4) . . ?
H6A N6 H6D 103(4) . . ?
H6B N6 H6D 110(4) . . ?
C36C N6 H6A 110(3) . . ?
C36C N6 H6B 113(3) . . ?
C36C N6 H6D 111(3) . . ?
C5C C6C H6C 120.6 . . ?
C5C C6C C7C 118.7(3) . . ?
C7C C6C H6C 120.6 . . ?
H7A N7 H7B 110(4) . . ?
H7A N7 H7D 110(4) . . ?
H7B N7 H7D 110(4) . . ?
C42C N7 H7A 107(3) . . ?
C42C N7 H7B 112(3) . . ?
C42C N7 H7D 108(3) . . ?
C2C C7C H7C 119.2 . . ?
C6C C7C C2C 121.6(3) . . ?
C6C C7C H7C 119.2 . . ?
H8A N8 H8B 109(3) . . ?
H8A N8 H8C 105(4) . . ?
H8B N8 H8C 112(4) . . ?
C48C N8 H8A 110(2) . . ?
C48C N8 H8B 114(2) . . ?
C48C N8 H8C 107(3) . . ?
C9C C8C C1C 118.9(3) . . ?
C13C C8C C1C 123.0(3) . . ?
C13C C8C C9C 117.8(3) . . ?
C8C C9C H9C 119.2 . . ?
C10C C9C C8C 121.6(3) . . ?
C10C C9C H9C 119.2 . . ?
C9C C10C H10C 120.5 . . ?
C9C C10C C11C 119.0(3) . . ?
C11C C10C H10C 120.5 . . ?
C10C C11C N2 118.3(3) . . ?
C12C C11C N2 120.7(3) . . ?
C12C C11C C10C 121.0(3) . . ?
C11C C12C H12C 120.2 . . ?
C11C C12C C13C 119.6(3) . . ?
C13C C12C H12C 120.2 . . ?
C8C C13C C12C 120.8(3) . . ?
C8C C13C H13C 119.6 . . ?
C12C C13C H13C 119.6 . . ?
C15C C14C C1C 123.7(3) . . ?
C15C C14C C19C 117.2(3) . . ?
C19C C14C C1C 119.1(3) . . ?
C14C C15C H15C 119.2 . . ?
C16C C15C C14C 121.5(3) . . ?
C16C C15C H15C 119.2 . . ?
C15C C16C H16C 120.3 . . ?
C17C C16C C15C 119.4(3) . . ?
C17C C16C H16C 120.3 . . ?
C16C C17C N3 120.0(3) . . ?
C16C C17C C18C 120.9(3) . . ?
C18C C17C N3 119.1(3) . . ?
C17C C18C H18C 120.6 . . ?
C17C C18C C19C 118.8(3) . . ?
C19C C18C H18C 120.6 . . ?
C14C C19C H19C 119.0 . . ?
C18C C19C C14C 122.0(3) . . ?
C18C C19C H19C 119.0 . . ?
C21C C20C C1C 123.6(3) . . ?
C21C C20C C25C 117.7(3) . . ?
C25C C20C C1C 118.5(3) . . ?
C20C C21C H21C 119.3 . . ?
C20C C21C C22C 121.5(3) . . ?
C22C C21C H21C 119.3 . . ?
C21C C22C H22C 120.3 . . ?
C23C C22C C21C 119.4(3) . . ?
C23C C22C H22C 120.3 . . ?
C22C C23C N4 120.1(3) . . ?
C22C C23C C24C 121.0(3) . . ?
C24C C23C N4 118.9(3) . . ?
C23C C24C H24C 120.7 . . ?
C25C C24C C23C 118.6(3) . . ?
C25C C24C H24C 120.7 . . ?
C20C C25C H25C 119.1 . . ?
C24C C25C C20C 121.8(3) . . ?
C24C C25C H25C 119.1 . . ?
C27C C26C C45C 107.1(2) . . ?
C33C C26C C27C 111.2(2) . . ?
C33C C26C C45C 112.9(2) . . ?
C39C C26C C27C 109.2(2) . . ?
C39C C26C C33C 107.6(2) . . ?
C39C C26C C45C 108.7(2) . . ?
C28C C27C C26C 122.9(3) . . ?
C28C C27C C32C 117.2(3) . . ?
C32C C27C C26C 119.7(3) . . ?
C27C C28C H28C 119.4 . . ?
C27C C28C C29C 121.1(3) . . ?
C29C C28C H28C 119.4 . . ?
C28C C29C H29C 120.0 . . ?
C30C C29C C28C 120.1(3) . . ?
C30C C29C H29C 120.0 . . ?
C29C C30C N5 119.5(3) . . ?
C29C C30C C31C 120.6(3) . . ?
C31C C30C N5 119.9(3) . . ?
C30C C31C H31C 120.6 . . ?
C30C C31C C32C 118.8(3) . . ?
C32C C31C H31C 120.6 . . ?
C27C C32C H32C 118.9 . . ?
C31C C32C C27C 122.1(3) . . ?
C31C C32C H32C 118.9 . . ?
C34C C33C C26C 123.2(3) . . ?
C34C C33C C38C 117.5(3) . . ?
C38C C33C C26C 119.2(3) . . ?
C33C C34C H34C 119.5 . . ?
C35C C34C C33C 121.0(3) . . ?
C35C C34C H34C 119.5 . . ?
C34C C35C H35C 119.9 . . ?
C36C C35C C34C 120.2(3) . . ?
C36C C35C H35C 119.9 . . ?
C35C C36C N6 119.6(3) . . ?
C35C C36C C37C 120.4(3) . . ?
C37C C36C N6 119.9(3) . . ?
C36C C37C H37C 120.7 . . ?
C38C C37C C36C 118.5(3) . . ?
C38C C37C H37C 120.7 . . ?
C33C C38C H38C 118.8 . . ?
C37C C38C C33C 122.3(3) . . ?
C37C C38C H38C 118.8 . . ?
C40C C39C C26C 119.2(3) . . ?
C44C C39C C26C 122.6(3) . . ?
C44C C39C C40C 118.0(3) . . ?
C39C C40C H40C 119.3 . . ?
C41C C40C C39C 121.4(3) . . ?
C41C C40C H40C 119.3 . . ?
C40C C41C H41C 120.4 . . ?
C40C C41C C42C 119.1(3) . . ?
C42C C41C H41C 120.4 . . ?
C41C C42C N7 119.0(3) . . ?
C43C C42C N7 120.2(3) . . ?
C43C C42C C41C 120.8(3) . . ?
C42C C43C H43C 120.2 . . ?
C42C C43C C44C 119.6(3) . . ?
C44C C43C H43C 120.2 . . ?
C39C C44C C43C 120.9(3) . . ?
C39C C44C H44C 119.5 . . ?
C43C C44C H44C 119.5 . . ?
C46C C45C C26C 122.3(3) . . ?
C50C C45C C26C 120.5(3) . . ?
C50C C45C C46C 116.9(3) . . ?
C45C C46C H46C 119.2 . . ?
C47C C46C C45C 121.7(3) . . ?
C47C C46C H46C 119.2 . . ?
C46C C47C H47C 120.2 . . ?
C48C C47C C46C 119.7(3) . . ?
C48C C47C H47C 120.2 . . ?
C47C C48C N8 119.6(3) . . ?
C47C C48C C49C 120.6(3) . . ?
C49C C48C N8 119.8(3) . . ?
C48C C49C H49C 120.5 . . ?
C50C C49C C48C 119.1(3) . . ?
C50C C49C H49C 120.5 . . ?
C45C C50C H50C 119.0 . . ?
C49C C50C C45C 122.0(3) . . ?
C49C C50C H50C 119.0 . . ?
H1WA O1W H1WB 109.3 . . ?
H2WA O2W H2WB 104.6 . . ?
H3WA O3W H3WB 104.5 . . ?
H4WA O4W H4WB 104.6 . . ?
H5WA O5W H5WB 104.5 . . ?
H6WA O6W H6WB 104.5 . . ?
H7WA O7W H7WB 104.7 . . ?
H8WA O8W H8WB 104.4 . . ?
H9WA O9W H9WB 104.4 . . ?

loop_
_geom_bond_atom_site_label_1
_geom_bond_atom_site_label_2
_geom_bond_distance
_geom_bond_site_symmetry_2
_geom_bond_publ_flag
S1 O1 1.450(3) . ?
S1 O2 1.461(2) . ?
S1 O3 1.467(2) . ?
S1 C1A 1.767(3) . ?
S2 O4 1.456(2) . ?
S2 O5 1.447(2) . ?
S2 O6 1.467(2) . ?
S2 C6A 1.766(3) . ?
S3 O7 1.465(2) . ?
S3 O8 1.449(3) . ?
S3 O9 1.445(3) . ?
S3 C11A 1.796(3) . ?
S4 O10 1.446(3) . ?
S4 O11 1.464(2) . ?
S4 O12 1.456(3) . ?
S4 C16A 1.764(3) . ?
S5 O13 1.454(3) . ?
S5 O14 1.445(3) . ?
S5 O15 1.464(2) . ?
S5 C21A 1.766(3) . ?
S6 O16 1.450(2) . ?
S6 O17 1.457(2) . ?
S6 O18 1.465(2) . ?
S6 C26A 1.781(3) . ?
C1A C2A 1.415(4) . ?
C1A C10A 1.366(4) . ?
C2A H2AA 0.9300 . ?
C2A C3A 1.372(4) . ?
C3A H3AA 0.9300 . ?
C3A C4A 1.416(4) . ?
C4A C5A 1.418(4) . ?
C4A C9A 1.421(4) . ?
C5A H5AA 0.9300 . ?
C5A C6A 1.368(4) . ?
C6A C7A 1.415(4) . ?
C7A H7AA 0.9300 . ?
C7A C8A 1.369(4) . ?
C8A H8AA 0.9300 . ?
C8A C9A 1.423(4) . ?
C9A C10A 1.414(4) . ?
C10A H10A 0.9300 . ?
C11A C12A 1.366(5) . ?
C11A C20A 1.397(5) . ?
C12A H12A 0.9300 . ?
C12A C13A 1.440(5) . ?
C13A C14A 1.414(5) . ?
C13A C18A 1.412(5) . ?
C14A H14A 0.9300 . ?
C14A C15A 1.368(5) . ?
C15A H15A 0.9300 . ?
C15A C16A 1.433(5) . ?
C16A C17A 1.343(5) . ?
C17A H17A 0.9300 . ?
C17A C18A 1.451(5) . ?
C18A C19A 1.395(5) . ?
C19A H19A 0.9300 . ?
C19A C20A 1.384(5) . ?
C20A H20A 0.9300 . ?
C21A C22A 1.418(4) . ?
C21A C30A 1.376(4) . ?
C22A H22A 0.9300 . ?
C22A C23A 1.375(4) . ?
C23A H23A 0.9300 . ?
C23A C24A 1.414(4) . ?
C24A C25A 1.419(4) . ?
C24A C29A 1.419(4) . ?
C25A H25A 0.9300 . ?
C25A C26A 1.362(4) . ?
C26A C27A 1.416(4) . ?
C27A H27A 0.9300 . ?
C27A C28A 1.369(4) . ?
C28A H28A 0.9300 . ?
C28A C29A 1.427(4) . ?
C29A C30A 1.415(4) . ?
C30A H30A 0.9300 . ?
O24 S8 1.467(2) . ?
O19 S7' 1.483(5) . ?
O19 S7 1.420(9) . ?
O23 S8 1.438(3) . ?
O22 S8 1.449(3) . ?
O21' S7' 1.449(8) . ?
O20' S7' 1.531(8) . ?
S7' C31B 1.735(19) . ?
C31B C32B 1.373(13) . ?
C31B C40B 1.448(16) . ?
C32B H32B 0.9300 . ?
C32B C33B 1.429(12) . ?
C33B C34B 1.387(12) . ?
C33B C38B 1.397(17) . ?
C34B H34B 0.9300 . ?
C34B C35B 1.366(11) . ?
C35B H35B 0.9300 . ?
C35B C36B 1.396(15) . ?
C36B C37B 1.36(2) . ?
C36B S8 1.85(2) . ?
C37B H37B 0.9300 . ?
C37B C38B 1.458(13) . ?
C38B C39B 1.428(15) . ?
C39B H39B 0.9300 . ?
C39B C40B 1.369(10) . ?
C40B H40B 0.9300 . ?
O20 S7 1.523(9) . ?
O21 S7 1.422(8) . ?
S7 C31A 1.802(19) . ?
S8 C36A 1.72(2) . ?
C31A C32A 1.384(12) . ?
C31A C40A 1.370(17) . ?
C32A H32A 0.9300 . ?
C32A C33A 1.359(11) . ?
C33A H33A 0.9300 . ?
C33A C34A 1.411(10) . ?
C34A C35A 1.437(12) . ?
C34A C39A 1.452(17) . ?
C35A H35A 0.9300 . ?
C35A C36A 1.344(14) . ?
C36A C37A 1.435(19) . ?
C37A H37A 0.9300 . ?
C37A C38A 1.361(10) . ?
C38A H38A 0.9300 . ?
C38A C39A 1.375(15) . ?
C39A C40A 1.461(13) . ?
C40A H40A 0.9300 . ?
N1 H1A 0.92(4) . ?
N1 H1B 0.95(4) . ?
N1 H1C 0.85(5) . ?
N1 C5C 1.482(4) . ?
C1C C2C 1.563(4) . ?
C1C C8C 1.552(4) . ?
C1C C14C 1.556(4) . ?
C1C C20C 1.541(4) . ?
N2 H2A 0.93(4) . ?
N2 H2B 1.02(5) . ?
N2 H2C 0.90(4) . ?
N2 C11C 1.471(4) . ?
C2C C3C 1.389(4) . ?
C2C C7C 1.405(4) . ?
N3 H3A 0.86(4) . ?
N3 H3B 0.89(4) . ?
N3 H3C 0.91(4) . ?
N3 C17C 1.468(4) . ?
C3C H3CA 0.9300 . ?
C3C C4C 1.396(5) . ?
N4 H4A 0.80(4) . ?
N4 H4B 0.93(5) . ?
N4 H4C 0.89(5) . ?
N4 C23C 1.464(4) . ?
C4C H4CA 0.9300 . ?
C4C C5C 1.367(4) . ?
N5 H5A 0.83(4) . ?
N5 H5B 0.90(4) . ?
N5 H5C 0.89(4) . ?
N5 C30C 1.464(4) . ?
C5C C6C 1.388(4) . ?
N6 H6A 0.87(4) . ?
N6 H6B 0.94(5) . ?
N6 H6D 0.85(4) . ?
N6 C36C 1.463(4) . ?
C6C H6C 0.9300 . ?
C6C C7C 1.390(4) . ?
N7 H7A 0.94(4) . ?
N7 H7B 0.97(5) . ?
N7 H7D 0.96(5) . ?
N7 C42C 1.463(4) . ?
C7C H7C 0.9300 . ?
N8 H8A 0.94(4) . ?
N8 H8B 0.95(4) . ?
N8 H8C 0.92(5) . ?
N8 C48C 1.480(4) . ?
C8C C9C 1.405(4) . ?
C8C C13C 1.393(4) . ?
C9C H9C 0.9300 . ?
C9C C10C 1.380(4) . ?
C10C H10C 0.9300 . ?
C10C C11C 1.389(4) . ?
C11C C12C 1.375(4) . ?
C12C H12C 0.9300 . ?
C12C C13C 1.398(4) . ?
C13C H13C 0.9300 . ?
C14C C15C 1.392(4) . ?
C14C C19C 1.403(4) . ?
C15C H15C 0.9300 . ?
C15C C16C 1.391(4) . ?
C16C H16C 0.9300 . ?
C16C C17C 1.381(4) . ?
C17C C18C 1.382(4) . ?
C18C H18C 0.9300 . ?
C18C C19C 1.388(4) . ?
C19C H19C 0.9300 . ?
C20C C21C 1.388(4) . ?
C20C C25C 1.404(4) . ?
C21C H21C 0.9300 . ?
C21C C22C 1.392(4) . ?
C22C H22C 0.9300 . ?
C22C C23C 1.381(4) . ?
C23C C24C 1.393(4) . ?
C24C H24C 0.9300 . ?
C24C C25C 1.387(4) . ?
C25C H25C 0.9300 . ?
C26C C27C 1.557(4) . ?
C26C C33C 1.551(4) . ?
C26C C39C 1.549(4) . ?
C26C C45C 1.558(4) . ?
C27C C28C 1.389(4) . ?
C27C C32C 1.401(4) . ?
C28C H28C 0.9300 . ?
C28C C29C 1.391(4) . ?
C29C H29C 0.9300 . ?
C29C C30C 1.373(4) . ?
C30C C31C 1.382(4) . ?
C31C H31C 0.9300 . ?
C31C C32C 1.386(4) . ?
C32C H32C 0.9300 . ?
C33C C34C 1.393(4) . ?
C33C C38C 1.401(4) . ?
C34C H34C 0.9300 . ?
C34C C35C 1.392(4) . ?
C35C H35C 0.9300 . ?
C35C C36C 1.384(4) . ?
C36C C37C 1.392(4) . ?
C37C H37C 0.9300 . ?
C37C C38C 1.391(4) . ?
C38C H38C 0.9300 . ?
C39C C40C 1.400(4) . ?
C39C C44C 1.389(4) . ?
C40C H40C 0.9300 . ?
C40C C41C 1.385(4) . ?
C41C H41C 0.9300 . ?
C41C C42C 1.388(4) . ?
C42C C43C 1.375(4) . ?
C43C H43C 0.9300 . ?
C43C C44C 1.397(4) . ?
C44C H44C 0.9300 . ?
C45C C46C 1.400(4) . ?
C45C C50C 1.397(4) . ?
C46C H46C 0.9300 . ?
C46C C47C 1.395(4) . ?
C47C H47C 0.9300 . ?
C47C C48C 1.366(5) . ?
C48C C49C 1.395(4) . ?
C49C H49C 0.9300 . ?
C49C C50C 1.388(4) . ?
C50C H50C 0.9300 . ?
O1W H1WA 0.8502 . ?
O1W H1WB 0.8508 . ?
O2W H2WA 0.8490 . ?
O2W H2WB 0.8494 . ?
O3W H3WA 0.8506 . ?
O3W H3WB 0.8505 . ?
O4W H4WA 0.8482 . ?
O4W H4WB 0.8505 . ?
O5W H5WA 0.8506 . ?
O5W H5WB 0.8492 . ?
O6W H6WA 0.8503 . ?
O6W H6WB 0.8507 . ?
O7W H7WA 0.8491 . ?
O7W H7WB 0.8495 . ?
O8W H8WA 0.8505 . ?
O8W H8WB 0.8512 . ?
O9W H9WA 0.8499 . ?
O9W H9WB 0.8504 . ?
